data_4078189
loop_
_publ_author_name
'Feller, Moran'
'Diskin-Posner, Yael'
'Shimon, Linda J. W.'
'Ben-Ari, Eyal'
'Milstein, David'

_publ_section_title
;
 N--H Activation by Rh(I) via Metal--Ligand Cooperation
;
_journal_issue 11
_journal_name_full Organometallics
_journal_page_first 4083
_journal_page_last 4101
_journal_paper_doi 10.1021/om300248r
_journal_volume 31
_journal_year 2012
_chemical_formula_moiety 'C25 H42 N3 P Rh, B F4'
_chemical_formula_sum 'C25 H42 B F4 N3 P Rh'
_chemical_formula_weight 605.31
_chemical_name_systematic
; 
 ? 
;
_space_group_IT_number 2
_symmetry_cell_setting triclinic
_symmetry_space_group_name_Hall '-P 1'
_symmetry_space_group_name_H-M 'P -1'
_atom_sites_solution_hydrogens geom
_atom_sites_solution_primary direct
_atom_sites_solution_secondary difmap
_audit_creation_method SHELXL-97
_cell_angle_alpha 74.9166(7)
_cell_angle_beta 84.3107(7)
_cell_angle_gamma 72.6717(6)
_cell_formula_units_Z 4
_cell_length_a 10.6386(2)
_cell_length_b 15.1960(2)
_cell_length_c 18.7985(3)
_cell_measurement_reflns_used 12761
_cell_measurement_temperature 120(2)
_cell_measurement_theta_max 27.48
_cell_measurement_theta_min 2.55
_cell_volume 2800.39(8)
_computing_cell_refinement HKL
_computing_data_collection 'Bruker -Nonius collect package'
_computing_data_reduction HKL
_computing_structure_refinement 'SHELXL-97 (Sheldrick, 1997)'
_computing_structure_solution 'SIR-92 (Altmore et al, 1994)'
_diffrn_ambient_temperature 120(2)
_diffrn_measured_fraction_theta_full 0.998
_diffrn_measured_fraction_theta_max 0.998
_diffrn_measurement_device_type 'Nonius KappaCCD'
_diffrn_measurement_method 'omega and phi scans'
_diffrn_radiation_monochromator graphite
_diffrn_radiation_source 'fine-focus sealed tube'
_diffrn_radiation_type MoK\a
_diffrn_radiation_wavelength 0.71073
_diffrn_reflns_av_R_equivalents 0.1109
_diffrn_reflns_av_sigmaI/netI 0.0588
_diffrn_reflns_limit_h_max 13
_diffrn_reflns_limit_h_min -13
_diffrn_reflns_limit_k_max 19
_diffrn_reflns_limit_k_min -19
_diffrn_reflns_limit_l_max 24
_diffrn_reflns_limit_l_min -24
_diffrn_reflns_number 69895
_diffrn_reflns_theta_full 27.50
_diffrn_reflns_theta_max 27.50
_diffrn_reflns_theta_min 2.57
_exptl_absorpt_coefficient_mu 0.712
_exptl_absorpt_correction_T_max 0.9653
_exptl_absorpt_correction_T_min 0.9007
_exptl_absorpt_correction_type numerical
_exptl_absorpt_process_details 'Nonius KappaCCD'
_exptl_crystal_colour orange
_exptl_crystal_density_diffrn 1.436
_exptl_crystal_density_method 'not measured'
_exptl_crystal_description plate
_exptl_crystal_F_000 1256
_exptl_crystal_size_max 0.15
_exptl_crystal_size_mid 0.15
_exptl_crystal_size_min 0.05
_refine_diff_density_max 2.632
_refine_diff_density_min -1.725
_refine_diff_density_rms 0.148
_refine_ls_extinction_method none
_refine_ls_goodness_of_fit_ref 1.104
_refine_ls_hydrogen_treatment mixed
_refine_ls_matrix_type full
_refine_ls_number_parameters 663
_refine_ls_number_reflns 12838
_refine_ls_number_restraints 0
_refine_ls_restrained_S_all 1.104
_refine_ls_R_factor_all 0.0769
_refine_ls_R_factor_gt 0.0526
_refine_ls_shift/su_max 0.001
_refine_ls_shift/su_mean 0.000
_refine_ls_structure_factor_coef Fsqd
_refine_ls_weighting_details 'calc w=1/[\s^2^(Fo^2^)+(0.0737P)^2^+3.0763P] where P=(Fo^2^+2Fc^2^)/3'
_refine_ls_weighting_scheme calc
_refine_ls_wR_factor_gt 0.1318
_refine_ls_wR_factor_ref 0.1498
_reflns_number_gt 9445
_reflns_number_total 12838
_reflns_threshold_expression >2sigma(I)
_cod_data_source_file om300248r_si_001.cif
_cod_data_source_block complex_16
_cod_depositor_comments 'Adding value of _journal_page_first.'
_cod_original_sg_symbol_Hall -P1
_cod_original_sg_symbol_H-M P-1
_cod_database_code 4078189

loop_
_symmetry_equiv_pos_as_xyz
'x, y, z'
'-x, -y, -z'

loop_
_atom_site_label
_atom_site_type_symbol
_atom_site_fract_x
_atom_site_fract_y
_atom_site_fract_z
_atom_site_U_iso_or_equiv
_atom_site_adp_type
_atom_site_occupancy
_atom_site_symmetry_multiplicity
_atom_site_calc_flag
_atom_site_refinement_flags
Rh1 Rh 0.33759(3) 0.765270(19) 0.233826(14) 0.02038(9) Uani 1 1 d .
P1 P 0.25094(8) 0.77266(6) 0.12944(5) 0.01941(19) Uani 1 1 d .
N1 N 0.1508(3) 0.8240(2) 0.26123(16) 0.0217(6) Uani 1 1 d .
N2 N 0.3701(3) 0.7901(2) 0.34067(16) 0.0247(7) Uani 1 1 d .
C1 C 0.2498(4) 0.8681(3) 0.3515(2) 0.0260(8) Uani 1 1 d .
H1A H 0.2341 0.8639 0.4049 0.031 Uiso 1 1 calc R
H1B H 0.2662 0.9303 0.3283 0.031 Uiso 1 1 calc R
C2 C 0.1288(4) 0.8640(3) 0.3194(2) 0.0258(8) Uani 1 1 d .
C3 C 0.0031(4) 0.9045(3) 0.3438(2) 0.0309(9) Uani 1 1 d .
H3 H -0.0096 0.9312 0.3854 0.037 Uiso 1 1 calc R
C4 C -0.1039(4) 0.9057(3) 0.3070(2) 0.0362(9) Uani 1 1 d .
H4 H -0.1910 0.9333 0.3229 0.043 Uiso 1 1 calc R
C5 C -0.0825(4) 0.8661(3) 0.2462(2) 0.0342(9) Uani 1 1 d .
H5 H -0.1547 0.8668 0.2199 0.041 Uiso 1 1 calc R
C6 C 0.0455(3) 0.8257(3) 0.2247(2) 0.0261(8) Uani 1 1 d .
C7 C 0.0776(3) 0.7817(3) 0.1598(2) 0.0262(8) Uani 1 1 d .
H7A H 0.0182 0.8212 0.1189 0.031 Uiso 1 1 calc R
H7B H 0.0640 0.7177 0.1737 0.031 Uiso 1 1 calc R
C8 C 0.3805(5) 0.7057(3) 0.4043(2) 0.0370(10) Uani 1 1 d .
H8A H 0.3814 0.7253 0.4505 0.044 Uiso 1 1 calc R
H8B H 0.4654 0.6576 0.3999 0.044 Uiso 1 1 calc R
C9 C 0.2704(5) 0.6602(3) 0.4100(2) 0.0497(12) Uani 1 1 d .
H9A H 0.1873 0.7040 0.4217 0.075 Uiso 1 1 calc R
H9B H 0.2892 0.6013 0.4489 0.075 Uiso 1 1 calc R
H9C H 0.2631 0.6459 0.3629 0.075 Uiso 1 1 calc R
C10 C 0.4852(4) 0.8249(3) 0.3440(2) 0.0346(9) Uani 1 1 d .
H10A H 0.5657 0.7705 0.3488 0.041 Uiso 1 1 calc R
H10B H 0.4759 0.8491 0.3889 0.041 Uiso 1 1 calc R
C11 C 0.5037(4) 0.9023(3) 0.2783(3) 0.0399(10) Uani 1 1 d .
H11A H 0.5005 0.8829 0.2328 0.060 Uiso 1 1 calc R
H11B H 0.5892 0.9131 0.2808 0.060 Uiso 1 1 calc R
H11C H 0.4333 0.9610 0.2785 0.060 Uiso 1 1 calc R
C12 C 0.2908(3) 0.6727(3) 0.0810(2) 0.0247(7) Uani 1 1 d .
C13 C 0.1771(4) 0.6740(3) 0.0357(2) 0.0304(8) Uani 1 1 d .
H13A H 0.2034 0.6188 0.0142 0.046 Uiso 1 1 calc R
H13B H 0.1564 0.7325 -0.0037 0.046 Uiso 1 1 calc R
H13C H 0.0993 0.6717 0.0679 0.046 Uiso 1 1 calc R
C14 C 0.3210(4) 0.5802(3) 0.1425(2) 0.0321(9) Uani 1 1 d .
H14A H 0.2435 0.5795 0.1752 0.048 Uiso 1 1 calc R
H14B H 0.3955 0.5768 0.1708 0.048 Uiso 1 1 calc R
H14C H 0.3431 0.5255 0.1205 0.048 Uiso 1 1 calc R
C15 C 0.4144(4) 0.6727(3) 0.0309(2) 0.0289(8) Uani 1 1 d .
H15A H 0.4426 0.6143 0.0134 0.043 Uiso 1 1 calc R
H15B H 0.4853 0.6759 0.0589 0.043 Uiso 1 1 calc R
H15C H 0.3941 0.7279 -0.0113 0.043 Uiso 1 1 calc R
C16 C 0.2423(3) 0.8891(2) 0.05971(19) 0.0225(7) Uani 1 1 d .
C17 C 0.1613(4) 0.9677(3) 0.0972(2) 0.0285(8) Uani 1 1 d .
H17A H 0.2007 0.9595 0.1444 0.043 Uiso 1 1 calc R
H17B H 0.0706 0.9636 0.1060 0.043 Uiso 1 1 calc R
H17C H 0.1612 1.0300 0.0653 0.043 Uiso 1 1 calc R
C18 C 0.3814(4) 0.9013(3) 0.0450(2) 0.0289(8) Uani 1 1 d .
H18A H 0.4372 0.8504 0.0232 0.043 Uiso 1 1 calc R
H18B H 0.4188 0.8981 0.0915 0.043 Uiso 1 1 calc R
H18C H 0.3770 0.9630 0.0109 0.043 Uiso 1 1 calc R
C19 C 0.1756(4) 0.9030(3) -0.0127(2) 0.0305(8) Uani 1 1 d .
H19A H 0.1659 0.9679 -0.0424 0.046 Uiso 1 1 calc R
H19B H 0.0886 0.8923 -0.0019 0.046 Uiso 1 1 calc R
H19C H 0.2299 0.8576 -0.0400 0.046 Uiso 1 1 calc R
N3 N 0.5389(3) 0.6968(2) 0.21009(17) 0.0234(6) Uani 1 1 d .
H3A H 0.537(5) 0.664(4) 0.178(3) 0.051(15) Uiso 1 1 d .
H3B H 0.579(4) 0.737(3) 0.190(2) 0.019(10) Uiso 1 1 d .
C20 C 0.6160(4) 0.6262(3) 0.2698(2) 0.0256(8) Uani 1 1 d .
C21 C 0.5761(4) 0.5458(3) 0.3046(2) 0.0311(8) Uani 1 1 d .
H21 H 0.4999 0.5370 0.2885 0.037 Uiso 1 1 calc R
C22 C 0.6463(4) 0.4794(3) 0.3619(2) 0.0387(10) Uani 1 1 d .
H22 H 0.6194 0.4241 0.3847 0.046 Uiso 1 1 calc R
C23 C 0.7560(4) 0.4925(3) 0.3866(2) 0.0418(11) Uani 1 1 d .
H23 H 0.8031 0.4470 0.4270 0.050 Uiso 1 1 calc R
C24 C 0.7974(4) 0.5718(3) 0.3523(2) 0.0390(10) Uani 1 1 d .
H24 H 0.8731 0.5806 0.3690 0.047 Uiso 1 1 calc R
C25 C 0.7273(4) 0.6392(3) 0.2928(2) 0.0313(8) Uani 1 1 d .
H25 H 0.7561 0.6932 0.2685 0.038 Uiso 1 1 calc R
Rh2 Rh 0.17035(3) 0.262684(19) 0.259457(14) 0.02109(9) Uani 1 1 d .
P2 P 0.26075(9) 0.25869(6) 0.36200(5) 0.02043(19) Uani 1 1 d .
N4 N 0.3565(3) 0.2041(2) 0.23075(15) 0.0210(6) Uani 1 1 d .
N5 N 0.1361(3) 0.2422(2) 0.15122(16) 0.0246(7) Uani 1 1 d .
C26 C 0.2561(4) 0.1657(3) 0.1372(2) 0.0261(8) Uani 1 1 d .
H26A H 0.2388 0.1031 0.1564 0.031 Uiso 1 1 calc R
H26B H 0.2725 0.1748 0.0834 0.031 Uiso 1 1 calc R
C27 C 0.3774(4) 0.1648(3) 0.1724(2) 0.0243(7) Uani 1 1 d .
C28 C 0.5025(4) 0.1189(3) 0.1498(2) 0.0301(8) Uani 1 1 d .
H28 H 0.5140 0.0932 0.1078 0.036 Uiso 1 1 calc R
C29 C 0.6099(4) 0.1111(3) 0.1892(2) 0.0338(9) Uani 1 1 d .
H29 H 0.6963 0.0790 0.1753 0.041 Uiso 1 1 calc R
C30 C 0.5894(4) 0.1508(3) 0.2490(2) 0.0310(9) Uani 1 1 d .
H30 H 0.6620 0.1449 0.2773 0.037 Uiso 1 1 calc R
C31 C 0.4635(3) 0.1991(3) 0.26821(19) 0.0236(7) Uani 1 1 d .
C32 C 0.4339(3) 0.2470(3) 0.3304(2) 0.0271(8) Uani 1 1 d .
H32A H 0.4485 0.3106 0.3140 0.033 Uiso 1 1 calc R
H32B H 0.4935 0.2092 0.3716 0.033 Uiso 1 1 calc R
C33 C 0.0206(4) 0.2076(3) 0.1457(2) 0.0304(8) Uani 1 1 d .
H33A H 0.0321 0.1833 0.1008 0.036 Uiso 1 1 calc R
H33B H -0.0600 0.2620 0.1400 0.036 Uiso 1 1 calc R
C34 C 0.0011(4) 0.1300(3) 0.2117(2) 0.0365(10) Uani 1 1 d .
H34A H 0.0764 0.0732 0.2147 0.055 Uiso 1 1 calc R
H34B H -0.0798 0.1145 0.2061 0.055 Uiso 1 1 calc R
H34C H -0.0057 0.1522 0.2568 0.055 Uiso 1 1 calc R
C35 C 0.1262(4) 0.3289(3) 0.0898(2) 0.0317(9) Uani 1 1 d .
H35A H 0.0421 0.3768 0.0959 0.038 Uiso 1 1 calc R
H35B H 0.1230 0.3120 0.0427 0.038 Uiso 1 1 calc R
C36 C 0.2376(5) 0.3737(3) 0.0844(2) 0.0411(10) Uani 1 1 d .
H36A H 0.2441 0.3888 0.1313 0.062 Uiso 1 1 calc R
H36B H 0.2201 0.4322 0.0449 0.062 Uiso 1 1 calc R
H36C H 0.3207 0.3292 0.0734 0.062 Uiso 1 1 calc R
C37 C 0.2687(3) 0.1469(3) 0.4366(2) 0.0241(7) Uani 1 1 d .
C38 C 0.1284(4) 0.1378(3) 0.4541(2) 0.0301(8) Uani 1 1 d .
H38A H 0.1318 0.0768 0.4890 0.045 Uiso 1 1 calc R
H38B H 0.0878 0.1411 0.4085 0.045 Uiso 1 1 calc R
H38C H 0.0761 0.1898 0.4757 0.045 Uiso 1 1 calc R
C39 C 0.3463(4) 0.0639(3) 0.4036(2) 0.0295(8) Uani 1 1 d .
H39A H 0.3437 0.0038 0.4382 0.044 Uiso 1 1 calc R
H39B H 0.4379 0.0657 0.3943 0.044 Uiso 1 1 calc R
H39C H 0.3070 0.0693 0.3571 0.044 Uiso 1 1 calc R
C40 C 0.3364(4) 0.1377(3) 0.5074(2) 0.0311(8) Uani 1 1 d .
H40A H 0.2847 0.1870 0.5320 0.047 Uiso 1 1 calc R
H40B H 0.4248 0.1455 0.4952 0.047 Uiso 1 1 calc R
H40C H 0.3431 0.0749 0.5403 0.047 Uiso 1 1 calc R
C41 C 0.2236(4) 0.3649(3) 0.4035(2) 0.0310(9) Uani 1 1 d .
C42 C 0.3383(4) 0.3657(3) 0.4474(2) 0.0364(10) Uani 1 1 d .
H42A H 0.3106 0.4200 0.4699 0.055 Uiso 1 1 calc R
H42B H 0.4140 0.3708 0.4140 0.055 Uiso 1 1 calc R
H42C H 0.3630 0.3066 0.4860 0.055 Uiso 1 1 calc R
C43 C 0.1966(5) 0.4528(3) 0.3380(3) 0.0455(11) Uani 1 1 d .
H43A H 0.1238 0.4533 0.3096 0.068 Uiso 1 1 calc R
H43B H 0.2758 0.4506 0.3063 0.068 Uiso 1 1 calc R
H43C H 0.1730 0.5105 0.3564 0.068 Uiso 1 1 calc R
C44 C 0.1007(4) 0.3706(3) 0.4538(2) 0.0380(10) Uani 1 1 d .
H44A H 0.1210 0.3199 0.4990 0.057 Uiso 1 1 calc R
H44B H 0.0299 0.3632 0.4283 0.057 Uiso 1 1 calc R
H44C H 0.0725 0.4325 0.4662 0.057 Uiso 1 1 calc R
N6 N -0.0300(3) 0.3282(3) 0.28974(18) 0.0253(7) Uani 1 1 d .
H6A H -0.028(4) 0.368(3) 0.312(3) 0.038(13) Uiso 1 1 d .
H6B H -0.055(4) 0.291(3) 0.322(3) 0.030(12) Uiso 1 1 d .
C45 C -0.1322(4) 0.3752(3) 0.2356(2) 0.0261(8) Uani 1 1 d .
C46 C -0.1279(4) 0.4608(3) 0.1874(2) 0.0328(9) Uani 1 1 d .
H46 H -0.0616 0.4894 0.1913 0.039 Uiso 1 1 calc R
C47 C -0.2223(4) 0.5041(3) 0.1332(2) 0.0361(10) Uani 1 1 d .
H47 H -0.2205 0.5627 0.0998 0.043 Uiso 1 1 calc R
C48 C -0.3183(4) 0.4621(3) 0.1279(2) 0.0372(10) Uani 1 1 d .
H48 H -0.3809 0.4908 0.0899 0.045 Uiso 1 1 calc R
C49 C -0.3238(4) 0.3788(3) 0.1773(2) 0.0366(10) Uani 1 1 d .
H49 H -0.3913 0.3510 0.1739 0.044 Uiso 1 1 calc R
C50 C -0.2319(4) 0.3352(3) 0.2321(2) 0.0301(8) Uani 1 1 d .
H50 H -0.2372 0.2784 0.2669 0.036 Uiso 1 1 calc R
B1 B 0.2295(5) 0.2226(3) -0.0873(2) 0.0312(10) Uani 1 1 d .
F1 F 0.3177(2) 0.24855(18) -0.05305(13) 0.0368(5) Uani 1 1 d .
F2 F 0.1386(2) 0.30495(18) -0.12504(14) 0.0442(6) Uani 1 1 d .
F3 F 0.1612(2) 0.16864(17) -0.03550(12) 0.0373(5) Uani 1 1 d .
F4 F 0.2968(3) 0.1708(2) -0.13778(14) 0.0455(6) Uani 1 1 d .
B2 B 0.7814(4) 0.1591(3) 0.4337(3) 0.0336(10) Uani 1 1 d .
F5 F 0.8631(2) 0.09769(18) 0.48906(13) 0.0400(6) Uani 1 1 d .
F6 F 0.8097(3) 0.1296(3) 0.37022(16) 0.0762(11) Uani 1 1 d .
F7 F 0.8074(3) 0.2478(2) 0.41976(19) 0.0701(9) Uani 1 1 d .
F8 F 0.6536(3) 0.1707(2) 0.45765(16) 0.0618(8) Uani 1 1 d .

loop_
_atom_site_aniso_label
_atom_site_aniso_U_11
_atom_site_aniso_U_22
_atom_site_aniso_U_33
_atom_site_aniso_U_23
_atom_site_aniso_U_13
_atom_site_aniso_U_12
Rh1 0.02099(16) 0.02299(16) 0.01783(15) -0.00465(11) -0.00170(11) -0.00709(11)
P1 0.0191(4) 0.0226(5) 0.0177(4) -0.0058(3) -0.0014(3) -0.0065(3)
N1 0.0227(15) 0.0251(15) 0.0192(15) -0.0060(12) 0.0017(11) -0.0097(12)
N2 0.0376(18) 0.0278(16) 0.0151(14) -0.0060(12) -0.0065(12) -0.0161(13)
C1 0.0283(19) 0.0285(19) 0.0244(19) -0.0103(15) -0.0009(15) -0.0092(15)
C2 0.0288(19) 0.0277(19) 0.0233(19) -0.0063(15) 0.0019(15) -0.0119(15)
C3 0.033(2) 0.040(2) 0.0241(19) -0.0143(17) 0.0051(16) -0.0130(17)
C4 0.026(2) 0.048(3) 0.035(2) -0.0152(19) 0.0082(17) -0.0092(18)
C5 0.0231(19) 0.050(3) 0.034(2) -0.0142(19) 0.0000(16) -0.0151(18)
C6 0.0202(18) 0.034(2) 0.0256(19) -0.0082(16) 0.0017(14) -0.0091(15)
C7 0.0207(18) 0.037(2) 0.0260(19) -0.0112(16) 0.0013(14) -0.0131(15)
C8 0.057(3) 0.030(2) 0.0174(19) -0.0045(16) -0.0056(18) -0.0033(19)
C9 0.083(4) 0.038(3) 0.029(2) 0.0002(19) 0.003(2) -0.027(2)
C10 0.029(2) 0.040(2) 0.040(2) -0.0199(19) -0.0091(17) -0.0073(17)
C11 0.036(2) 0.043(2) 0.053(3) -0.026(2) 0.010(2) -0.0195(19)
C12 0.0248(18) 0.0248(18) 0.0244(19) -0.0074(15) -0.0025(14) -0.0048(14)
C13 0.030(2) 0.033(2) 0.033(2) -0.0141(17) -0.0078(16) -0.0085(16)
C14 0.039(2) 0.0239(19) 0.036(2) -0.0065(16) -0.0063(17) -0.0106(16)
C15 0.0270(19) 0.031(2) 0.027(2) -0.0096(16) -0.0027(15) -0.0032(15)
C16 0.0234(18) 0.0217(18) 0.0190(17) -0.0024(14) -0.0032(14) -0.0029(14)
C17 0.033(2) 0.0241(19) 0.027(2) -0.0084(15) -0.0017(16) -0.0049(15)
C18 0.031(2) 0.027(2) 0.0261(19) -0.0026(15) 0.0008(15) -0.0091(16)
C19 0.035(2) 0.029(2) 0.0222(19) -0.0033(15) -0.0057(16) -0.0026(16)
N3 0.0248(16) 0.0264(17) 0.0189(15) -0.0035(13) -0.0015(12) -0.0083(13)
C20 0.0246(18) 0.0290(19) 0.0198(18) -0.0065(15) 0.0007(14) -0.0025(15)
C21 0.029(2) 0.032(2) 0.030(2) -0.0063(17) 0.0024(16) -0.0068(16)
C22 0.038(2) 0.031(2) 0.039(2) -0.0021(18) 0.0060(18) -0.0043(18)
C23 0.032(2) 0.054(3) 0.025(2) -0.0026(19) -0.0009(17) 0.0042(19)
C24 0.028(2) 0.056(3) 0.031(2) -0.016(2) -0.0014(17) -0.0050(19)
C25 0.026(2) 0.037(2) 0.030(2) -0.0090(17) 0.0005(16) -0.0075(16)
Rh2 0.02212(16) 0.02376(16) 0.01798(15) -0.00466(11) -0.00172(11) -0.00731(11)
P2 0.0218(4) 0.0228(5) 0.0184(4) -0.0053(4) -0.0014(3) -0.0083(4)
N4 0.0226(15) 0.0255(16) 0.0152(14) -0.0020(12) 0.0008(11) -0.0103(12)
N5 0.0344(17) 0.0296(17) 0.0145(14) -0.0034(12) -0.0053(12) -0.0160(14)
C26 0.0290(19) 0.0275(19) 0.0237(19) -0.0078(15) -0.0010(15) -0.0093(15)
C27 0.0257(18) 0.0249(18) 0.0224(18) -0.0026(14) 0.0013(14) -0.0104(15)
C28 0.030(2) 0.040(2) 0.0213(19) -0.0098(16) 0.0050(15) -0.0095(17)
C29 0.024(2) 0.043(2) 0.031(2) -0.0084(18) 0.0075(16) -0.0091(17)
C30 0.0233(19) 0.044(2) 0.029(2) -0.0079(17) -0.0003(15) -0.0146(17)
C31 0.0219(17) 0.032(2) 0.0194(17) -0.0042(15) 0.0011(14) -0.0128(15)
C32 0.0232(18) 0.039(2) 0.0244(19) -0.0098(16) -0.0003(14) -0.0150(16)
C33 0.0260(19) 0.040(2) 0.032(2) -0.0159(18) -0.0045(16) -0.0114(16)
C34 0.031(2) 0.045(2) 0.044(2) -0.020(2) 0.0062(18) -0.0201(19)
C35 0.043(2) 0.027(2) 0.0174(18) -0.0010(15) -0.0031(16) -0.0022(17)
C36 0.065(3) 0.034(2) 0.026(2) -0.0016(18) 0.002(2) -0.023(2)
C37 0.0243(18) 0.0239(18) 0.0227(18) -0.0026(14) -0.0023(14) -0.0066(14)
C38 0.0261(19) 0.035(2) 0.027(2) 0.0003(16) 0.0011(15) -0.0117(16)
C39 0.031(2) 0.0244(19) 0.030(2) -0.0030(16) -0.0042(16) -0.0043(15)
C40 0.032(2) 0.035(2) 0.0228(19) -0.0047(16) -0.0025(16) -0.0067(17)
C41 0.038(2) 0.0235(19) 0.033(2) -0.0113(16) -0.0082(17) -0.0057(16)
C42 0.043(2) 0.037(2) 0.039(2) -0.0187(19) -0.0073(19) -0.0153(19)
C43 0.068(3) 0.026(2) 0.046(3) -0.0063(19) -0.017(2) -0.016(2)
C44 0.036(2) 0.038(2) 0.039(2) -0.0214(19) -0.0060(18) 0.0034(18)
N6 0.0279(17) 0.0275(18) 0.0188(16) -0.0049(14) -0.0032(13) -0.0054(14)
C45 0.0255(19) 0.031(2) 0.0192(18) -0.0074(15) -0.0035(14) -0.0022(15)
C46 0.041(2) 0.026(2) 0.031(2) -0.0099(17) 0.0018(17) -0.0081(17)
C47 0.047(3) 0.025(2) 0.027(2) -0.0035(16) 0.0035(18) -0.0010(18)
C48 0.039(2) 0.036(2) 0.031(2) -0.0116(18) -0.0081(18) 0.0036(18)
C49 0.028(2) 0.042(2) 0.043(2) -0.018(2) -0.0059(18) -0.0060(17)
C50 0.0252(19) 0.028(2) 0.036(2) -0.0072(17) -0.0020(16) -0.0047(15)
B1 0.036(2) 0.039(3) 0.022(2) -0.0059(19) 0.0002(18) -0.017(2)
F1 0.0285(12) 0.0502(15) 0.0380(13) -0.0156(11) -0.0020(10) -0.0160(11)
F2 0.0389(14) 0.0440(15) 0.0468(15) 0.0079(12) -0.0142(11) -0.0193(11)
F3 0.0360(13) 0.0470(14) 0.0281(12) 0.0001(10) 0.0011(10) -0.0193(11)
F4 0.0481(15) 0.0603(17) 0.0409(15) -0.0266(13) 0.0098(12) -0.0252(13)
B2 0.029(2) 0.038(3) 0.030(2) -0.004(2) 0.0029(18) -0.0092(19)
F5 0.0365(13) 0.0490(15) 0.0303(13) 0.0013(11) -0.0016(10) -0.0149(11)
F6 0.084(2) 0.093(3) 0.0336(16) -0.0291(16) -0.0105(15) 0.0159(19)
F7 0.071(2) 0.0437(17) 0.081(2) 0.0040(16) 0.0023(17) -0.0134(15)
F8 0.0295(14) 0.102(3) 0.0512(17) -0.0165(17) -0.0009(12) -0.0166(15)

loop_
_atom_type_symbol
_atom_type_description
_atom_type_scat_dispersion_real
_atom_type_scat_dispersion_imag
_atom_type_scat_source
C C 0.0033 0.0016 'International Tables Vol C Tables 4.2.6.8 and 6.1.1.4'
H H 0.0000 0.0000 'International Tables Vol C Tables 4.2.6.8 and 6.1.1.4'
N N 0.0061 0.0033 'International Tables Vol C Tables 4.2.6.8 and 6.1.1.4'
P P 0.1023 0.0942 'International Tables Vol C Tables 4.2.6.8 and 6.1.1.4'
Rh Rh -1.1178 0.9187 'International Tables Vol C Tables 4.2.6.8 and 6.1.1.4'
B B 0.0013 0.0007 'International Tables Vol C Tables 4.2.6.8 and 6.1.1.4'
F F 0.0171 0.0103 'International Tables Vol C Tables 4.2.6.8 and 6.1.1.4'

loop_
_geom_angle_atom_site_label_1
_geom_angle_atom_site_label_2
_geom_angle_atom_site_label_3
_geom_angle
N1 Rh1 N3 176.91(12)
N1 Rh1 P1 83.39(9)
N3 Rh1 P1 98.69(9)
N1 Rh1 N2 81.00(12)
N3 Rh1 N2 97.15(12)
P1 Rh1 N2 163.32(9)
C7 P1 C12 101.97(16)
C7 P1 C16 104.20(17)
C12 P1 C16 109.88(16)
C7 P1 Rh1 100.54(12)
C12 P1 Rh1 125.12(12)
C16 P1 Rh1 111.93(11)
C2 N1 C6 118.7(3)
C2 N1 Rh1 117.7(2)
C6 N1 Rh1 123.6(2)
C10 N2 C8 106.5(3)
C10 N2 C1 106.5(3)
C8 N2 C1 109.3(3)
C10 N2 Rh1 116.5(2)
C8 N2 Rh1 114.0(2)
C1 N2 Rh1 103.6(2)
C2 C1 N2 113.1(3)
C2 C1 H1A 109.0
N2 C1 H1A 109.0
C2 C1 H1B 109.0
N2 C1 H1B 109.0
H1A C1 H1B 107.8
N1 C2 C3 122.2(3)
N1 C2 C1 115.2(3)
C3 C2 C1 122.4(3)
C4 C3 C2 119.1(3)
C4 C3 H3 120.5
C2 C3 H3 120.5
C3 C4 C5 119.3(4)
C3 C4 H4 120.3
C5 C4 H4 120.3
C6 C5 C4 119.1(4)
C6 C5 H5 120.5
C4 C5 H5 120.5
N1 C6 C5 121.6(3)
N1 C6 C7 115.7(3)
C5 C6 C7 122.6(3)
C6 C7 P1 109.7(2)
C6 C7 H7A 109.7
P1 C7 H7A 109.7
C6 C7 H7B 109.7
P1 C7 H7B 109.7
H7A C7 H7B 108.2
N2 C8 C9 114.1(3)
N2 C8 H8A 108.7
C9 C8 H8A 108.7
N2 C8 H8B 108.7
C9 C8 H8B 108.7
H8A C8 H8B 107.6
C8 C9 H9A 109.5
C8 C9 H9B 109.5
H9A C9 H9B 109.5
C8 C9 H9C 109.5
H9A C9 H9C 109.5
H9B C9 H9C 109.5
N2 C10 C11 115.0(3)
N2 C10 H10A 108.5
C11 C10 H10A 108.5
N2 C10 H10B 108.5
C11 C10 H10B 108.5
H10A C10 H10B 107.5
C10 C11 H11A 109.5
C10 C11 H11B 109.5
H11A C11 H11B 109.5
C10 C11 H11C 109.5
H11A C11 H11C 109.5
H11B C11 H11C 109.5
C13 C12 C15 109.3(3)
C13 C12 C14 108.2(3)
C15 C12 C14 108.4(3)
C13 C12 P1 114.1(2)
C15 C12 P1 110.8(2)
C14 C12 P1 105.8(2)
C12 C13 H13A 109.5
C12 C13 H13B 109.5
H13A C13 H13B 109.5
C12 C13 H13C 109.5
H13A C13 H13C 109.5
H13B C13 H13C 109.5
C12 C14 H14A 109.5
C12 C14 H14B 109.5
H14A C14 H14B 109.5
C12 C14 H14C 109.5
H14A C14 H14C 109.5
H14B C14 H14C 109.5
C12 C15 H15A 109.5
C12 C15 H15B 109.5
H15A C15 H15B 109.5
C12 C15 H15C 109.5
H15A C15 H15C 109.5
H15B C15 H15C 109.5
C19 C16 C18 110.9(3)
C19 C16 C17 107.8(3)
C18 C16 C17 107.1(3)
C19 C16 P1 115.5(3)
C18 C16 P1 109.0(2)
C17 C16 P1 106.0(2)
C16 C17 H17A 109.5
C16 C17 H17B 109.5
H17A C17 H17B 109.5
C16 C17 H17C 109.5
H17A C17 H17C 109.5
H17B C17 H17C 109.5
C16 C18 H18A 109.5
C16 C18 H18B 109.5
H18A C18 H18B 109.5
C16 C18 H18C 109.5
H18A C18 H18C 109.5
H18B C18 H18C 109.5
C16 C19 H19A 109.5
C16 C19 H19B 109.5
H19A C19 H19B 109.5
C16 C19 H19C 109.5
H19A C19 H19C 109.5
H19B C19 H19C 109.5
C20 N3 Rh1 117.8(2)
C20 N3 H3A 104(3)
Rh1 N3 H3A 106(3)
C20 N3 H3B 110(3)
Rh1 N3 H3B 111(3)
H3A N3 H3B 108(4)
C25 C20 C21 120.0(4)
C25 C20 N3 120.4(3)
C21 C20 N3 119.6(3)
C22 C21 C20 120.4(4)
C22 C21 H21 119.8
C20 C21 H21 119.8
C21 C22 C23 120.3(4)
C21 C22 H22 119.9
C23 C22 H22 119.9
C22 C23 C24 120.0(4)
C22 C23 H23 120.0
C24 C23 H23 120.0
C23 C24 C25 119.9(4)
C23 C24 H24 120.0
C25 C24 H24 120.0
C20 C25 C24 119.4(4)
C20 C25 H25 120.3
C24 C25 H25 120.3
N4 Rh2 N6 179.04(13)
N4 Rh2 N5 80.89(11)
N6 Rh2 N5 99.23(12)
N4 Rh2 P2 83.30(8)
N6 Rh2 P2 96.62(9)
N5 Rh2 P2 163.97(9)
C32 P2 C37 104.33(17)
C32 P2 C41 101.41(18)
C37 P2 C41 110.39(17)
C32 P2 Rh2 100.80(12)
C37 P2 Rh2 113.61(11)
C41 P2 Rh2 123.10(12)
C27 N4 C31 118.3(3)
C27 N4 Rh2 117.9(2)
C31 N4 Rh2 123.7(2)
C35 N5 C33 106.8(3)
C35 N5 C26 108.4(3)
C33 N5 C26 106.0(3)
C35 N5 Rh2 113.2(2)
C33 N5 Rh2 117.5(2)
C26 N5 Rh2 104.4(2)
C27 C26 N5 113.1(3)
C27 C26 H26A 109.0
N5 C26 H26A 109.0
C27 C26 H26B 109.0
N5 C26 H26B 109.0
H26A C26 H26B 107.8
N4 C27 C28 122.5(3)
N4 C27 C26 115.9(3)
C28 C27 C26 121.4(3)
C29 C28 C27 119.1(4)
C29 C28 H28 120.5
C27 C28 H28 120.5
C30 C29 C28 118.8(4)
C30 C29 H29 120.6
C28 C29 H29 120.6
C29 C30 C31 120.4(3)
C29 C30 H30 119.8
C31 C30 H30 119.8
N4 C31 C30 120.8(3)
N4 C31 C32 115.6(3)
C30 C31 C32 123.6(3)
C31 C32 P2 109.5(2)
C31 C32 H32A 109.8
P2 C32 H32A 109.8
C31 C32 H32B 109.8
P2 C32 H32B 109.8
H32A C32 H32B 108.2
N5 C33 C34 114.0(3)
N5 C33 H33A 108.8
C34 C33 H33A 108.8
N5 C33 H33B 108.8
C34 C33 H33B 108.8
H33A C33 H33B 107.6
C33 C34 H34A 109.5
C33 C34 H34B 109.5
H34A C34 H34B 109.5
C33 C34 H34C 109.5
H34A C34 H34C 109.5
H34B C34 H34C 109.5
N5 C35 C36 115.1(3)
N5 C35 H35A 108.5
C36 C35 H35A 108.5
N5 C35 H35B 108.5
C36 C35 H35B 108.5
H35A C35 H35B 107.5
C35 C36 H36A 109.5
C35 C36 H36B 109.5
H36A C36 H36B 109.5
C35 C36 H36C 109.5
H36A C36 H36C 109.5
H36B C36 H36C 109.5
C40 C37 C39 107.6(3)
C40 C37 C38 110.5(3)
C39 C37 C38 107.4(3)
C40 C37 P2 116.0(3)
C39 C37 P2 106.4(2)
C38 C37 P2 108.5(2)
C37 C38 H38A 109.5
C37 C38 H38B 109.5
H38A C38 H38B 109.5
C37 C38 H38C 109.5
H38A C38 H38C 109.5
H38B C38 H38C 109.5
C37 C39 H39A 109.5
C37 C39 H39B 109.5
H39A C39 H39B 109.5
C37 C39 H39C 109.5
H39A C39 H39C 109.5
H39B C39 H39C 109.5
C37 C40 H40A 109.5
C37 C40 H40B 109.5
H40A C40 H40B 109.5
C37 C40 H40C 109.5
H40A C40 H40C 109.5
H40B C40 H40C 109.5
C44 C41 C43 108.9(3)
C44 C41 C42 108.7(3)
C43 C41 C42 108.5(3)
C44 C41 P2 110.9(3)
C43 C41 P2 105.8(3)
C42 C41 P2 113.8(3)
C41 C42 H42A 109.5
C41 C42 H42B 109.5
H42A C42 H42B 109.5
C41 C42 H42C 109.5
H42A C42 H42C 109.5
H42B C42 H42C 109.5
C41 C43 H43A 109.5
C41 C43 H43B 109.5
H43A C43 H43B 109.5
C41 C43 H43C 109.5
H43A C43 H43C 109.5
H43B C43 H43C 109.5
C41 C44 H44A 109.5
C41 C44 H44B 109.5
H44A C44 H44B 109.5
C41 C44 H44C 109.5
H44A C44 H44C 109.5
H44B C44 H44C 109.5
C45 N6 Rh2 122.2(2)
C45 N6 H6A 106(3)
Rh2 N6 H6A 107(3)
C45 N6 H6B 109(3)
Rh2 N6 H6B 109(3)
H6A N6 H6B 101(4)
C50 C45 C46 120.7(4)
C50 C45 N6 120.5(3)
C46 C45 N6 118.8(4)
C45 C46 C47 119.1(4)
C45 C46 H46 120.5
C47 C46 H46 120.5
C48 C47 C46 120.1(4)
C48 C47 H47 120.0
C46 C47 H47 120.0
C49 C48 C47 120.2(4)
C49 C48 H48 119.9
C47 C48 H48 119.9
C48 C49 C50 120.6(4)
C48 C49 H49 119.7
C50 C49 H49 119.7
C49 C50 C45 119.2(4)
C49 C50 H50 120.4
C45 C50 H50 120.4
F1 B1 F3 110.8(3)
F1 B1 F4 109.8(3)
F3 B1 F4 109.9(4)
F1 B1 F2 108.8(3)
F3 B1 F2 108.6(3)
F4 B1 F2 108.8(3)
F6 B2 F8 114.3(4)
F6 B2 F5 110.8(4)
F8 B2 F5 109.2(4)
F6 B2 F7 106.8(4)
F8 B2 F7 107.9(4)
F5 B2 F7 107.5(4)

loop_
_geom_bond_atom_site_label_1
_geom_bond_atom_site_label_2
_geom_bond_distance
Rh1 N1 1.998(3)
Rh1 N3 2.143(3)
Rh1 P1 2.2125(9)
Rh1 N2 2.215(3)
P1 C7 1.851(4)
P1 C12 1.891(4)
P1 C16 1.891(4)
N1 C2 1.353(5)
N1 C6 1.362(5)
N2 C10 1.484(5)
N2 C8 1.495(5)
N2 C1 1.501(5)
C1 C2 1.498(5)
C1 H1A 0.9900
C1 H1B 0.9900
C2 C3 1.384(5)
C3 C4 1.383(6)
C3 H3 0.9500
C4 C5 1.395(6)
C4 H4 0.9500
C5 C6 1.384(5)
C5 H5 0.9500
C6 C7 1.502(5)
C7 H7A 0.9900
C7 H7B 0.9900
C8 C9 1.510(7)
C8 H8A 0.9900
C8 H8B 0.9900
C9 H9A 0.9800
C9 H9B 0.9800
C9 H9C 0.9800
C10 C11 1.509(6)
C10 H10A 0.9900
C10 H10B 0.9900
C11 H11A 0.9800
C11 H11B 0.9800
C11 H11C 0.9800
C12 C13 1.538(5)
C12 C15 1.540(5)
C12 C14 1.540(5)
C13 H13A 0.9800
C13 H13B 0.9800
C13 H13C 0.9800
C14 H14A 0.9800
C14 H14B 0.9800
C14 H14C 0.9800
C15 H15A 0.9800
C15 H15B 0.9800
C15 H15C 0.9800
C16 C19 1.533(5)
C16 C18 1.535(5)
C16 C17 1.540(5)
C17 H17A 0.9800
C17 H17B 0.9800
C17 H17C 0.9800
C18 H18A 0.9800
C18 H18B 0.9800
C18 H18C 0.9800
C19 H19A 0.9800
C19 H19B 0.9800
C19 H19C 0.9800
N3 C20 1.455(5)
N3 H3A 0.89(5)
N3 H3B 0.83(4)
C20 C25 1.383(5)
C20 C21 1.391(6)
C21 C22 1.372(6)
C21 H21 0.9500
C22 C23 1.382(6)
C22 H22 0.9500
C23 C24 1.385(7)
C23 H23 0.9500
C24 C25 1.403(6)
C24 H24 0.9500
C25 H25 0.9500
Rh2 N4 1.999(3)
Rh2 N6 2.156(3)
Rh2 N5 2.217(3)
Rh2 P2 2.2173(9)
P2 C32 1.849(4)
P2 C37 1.887(4)
P2 C41 1.892(4)
N4 C27 1.350(5)
N4 C31 1.370(4)
N5 C35 1.493(5)
N5 C33 1.495(5)
N5 C26 1.504(5)
C26 C27 1.502(5)
C26 H26A 0.9900
C26 H26B 0.9900
C27 C28 1.387(5)
C28 C29 1.383(5)
C28 H28 0.9500
C29 C30 1.379(6)
C29 H29 0.9500
C30 C31 1.386(5)
C30 H30 0.9500
C31 C32 1.493(5)
C32 H32A 0.9900
C32 H32B 0.9900
C33 C34 1.518(6)
C33 H33A 0.9900
C33 H33B 0.9900
C34 H34A 0.9800
C34 H34B 0.9800
C34 H34C 0.9800
C35 C36 1.517(6)
C35 H35A 0.9900
C35 H35B 0.9900
C36 H36A 0.9800
C36 H36B 0.9800
C36 H36C 0.9800
C37 C40 1.530(5)
C37 C39 1.530(5)
C37 C38 1.534(5)
C38 H38A 0.9800
C38 H38B 0.9800
C38 H38C 0.9800
C39 H39A 0.9800
C39 H39B 0.9800
C39 H39C 0.9800
C40 H40A 0.9800
C40 H40B 0.9800
C40 H40C 0.9800
C41 C44 1.530(6)
C41 C43 1.539(6)
C41 C42 1.543(5)
C42 H42A 0.9800
C42 H42B 0.9800
C42 H42C 0.9800
C43 H43A 0.9800
C43 H43B 0.9800
C43 H43C 0.9800
C44 H44A 0.9800
C44 H44B 0.9800
C44 H44C 0.9800
N6 C45 1.451(5)
N6 H6A 0.83(5)
N6 H6B 0.80(5)
C45 C50 1.386(5)
C45 C46 1.388(6)
C46 C47 1.393(6)
C46 H46 0.9500
C47 C48 1.380(6)
C47 H47 0.9500
C48 C49 1.375(6)
C48 H48 0.9500
C49 C50 1.384(5)
C49 H49 0.9500
C50 H50 0.9500
B1 F1 1.386(5)
B1 F3 1.395(5)
B1 F4 1.397(5)
B1 F2 1.400(5)
B2 F6 1.358(5)
B2 F8 1.364(5)
B2 F5 1.378(5)
B2 F7 1.410(6)

loop_
_geom_torsion_atom_site_label_1
_geom_torsion_atom_site_label_2
_geom_torsion_atom_site_label_3
_geom_torsion_atom_site_label_4
_geom_torsion
N1 Rh1 P1 C7 -20.77(16)
N3 Rh1 P1 C7 156.93(16)
N2 Rh1 P1 C7 -41.5(3)
N1 Rh1 P1 C12 -133.65(17)
N3 Rh1 P1 C12 44.04(17)
N2 Rh1 P1 C12 -154.4(3)
N1 Rh1 P1 C16 89.35(15)
N3 Rh1 P1 C16 -92.96(15)
N2 Rh1 P1 C16 68.6(3)
P1 Rh1 N1 C2 -163.9(3)
N2 Rh1 N1 C2 10.2(3)
P1 Rh1 N1 C6 16.1(3)
N2 Rh1 N1 C6 -169.8(3)
N1 Rh1 N2 C10 -139.4(3)
N3 Rh1 N2 C10 43.1(3)
P1 Rh1 N2 C10 -118.5(3)
N1 Rh1 N2 C8 95.8(3)
N3 Rh1 N2 C8 -81.7(3)
P1 Rh1 N2 C8 116.7(3)
N1 Rh1 N2 C1 -22.8(2)
N3 Rh1 N2 C1 159.7(2)
P1 Rh1 N2 C1 -1.9(4)
C10 N2 C1 C2 155.9(3)
C8 N2 C1 C2 -89.4(4)
Rh1 N2 C1 C2 32.4(3)
C6 N1 C2 C3 1.5(5)
Rh1 N1 C2 C3 -178.5(3)
C6 N1 C2 C1 -173.9(3)
Rh1 N1 C2 C1 6.2(4)
N2 C1 C2 N1 -28.1(4)
N2 C1 C2 C3 156.6(4)
N1 C2 C3 C4 -1.1(6)
C1 C2 C3 C4 173.9(4)
C2 C3 C4 C5 0.0(6)
C3 C4 C5 C6 0.6(6)
C2 N1 C6 C5 -0.8(6)
Rh1 N1 C6 C5 179.2(3)
C2 N1 C6 C7 178.8(3)
Rh1 N1 C6 C7 -1.3(5)
C4 C5 C6 N1 -0.2(6)
C4 C5 C6 C7 -179.8(4)
N1 C6 C7 P1 -18.5(4)
C5 C6 C7 P1 161.1(3)
C12 P1 C7 C6 156.0(3)
C16 P1 C7 C6 -89.6(3)
Rh1 P1 C7 C6 26.4(3)
C10 N2 C8 C9 180.0(3)
C1 N2 C8 C9 65.3(4)
Rh1 N2 C8 C9 -50.1(4)
C8 N2 C10 C11 172.0(3)
C1 N2 C10 C11 -71.4(4)
Rh1 N2 C10 C11 43.6(4)
C7 P1 C12 C13 38.6(3)
C16 P1 C12 C13 -71.4(3)
Rh1 P1 C12 C13 150.8(2)
C7 P1 C12 C15 162.5(3)
C16 P1 C12 C15 52.4(3)
Rh1 P1 C12 C15 -85.3(3)
C7 P1 C12 C14 -80.2(3)
C16 P1 C12 C14 169.8(2)
Rh1 P1 C12 C14 32.0(3)
C7 P1 C16 C19 -68.6(3)
C12 P1 C16 C19 40.0(3)
Rh1 P1 C16 C19 -176.4(2)
C7 P1 C16 C18 165.7(2)
C12 P1 C16 C18 -85.7(3)
Rh1 P1 C16 C18 57.9(3)
C7 P1 C16 C17 50.7(3)
C12 P1 C16 C17 159.3(2)
Rh1 P1 C16 C17 -57.1(2)
P1 Rh1 N3 C20 -141.8(3)
N2 Rh1 N3 C20 43.4(3)
Rh1 N3 C20 C25 -119.0(3)
Rh1 N3 C20 C21 60.1(4)
C25 C20 C21 C22 0.3(6)
N3 C20 C21 C22 -178.8(4)
C20 C21 C22 C23 1.2(6)
C21 C22 C23 C24 -1.5(6)
C22 C23 C24 C25 0.4(6)
C21 C20 C25 C24 -1.4(6)
N3 C20 C25 C24 177.7(3)
C23 C24 C25 C20 1.1(6)
N4 Rh2 P2 C32 19.43(16)
N6 Rh2 P2 C32 -159.61(17)
N5 Rh2 P2 C32 29.1(3)
N4 Rh2 P2 C37 -91.57(15)
N6 Rh2 P2 C37 89.40(16)
N5 Rh2 P2 C37 -81.9(3)
N4 Rh2 P2 C41 130.81(18)
N6 Rh2 P2 C41 -48.22(19)
N5 Rh2 P2 C41 140.5(3)
N5 Rh2 N4 C27 -11.4(3)
P2 Rh2 N4 C27 165.9(3)
N5 Rh2 N4 C31 170.5(3)
P2 Rh2 N4 C31 -12.1(3)
N4 Rh2 N5 C35 -95.9(3)
N6 Rh2 N5 C35 83.1(3)
P2 Rh2 N5 C35 -105.6(3)
N4 Rh2 N5 C33 138.8(3)
N6 Rh2 N5 C33 -42.1(3)
P2 Rh2 N5 C33 129.1(3)
N4 Rh2 N5 C26 21.8(2)
N6 Rh2 N5 C26 -159.2(2)
P2 Rh2 N5 C26 12.1(4)
C35 N5 C26 C27 91.6(4)
C33 N5 C26 C27 -154.1(3)
Rh2 N5 C26 C27 -29.3(3)
C31 N4 C27 C28 0.8(5)
Rh2 N4 C27 C28 -177.3(3)
C31 N4 C27 C26 175.3(3)
Rh2 N4 C27 C26 -2.8(4)
N5 C26 C27 N4 23.6(4)
N5 C26 C27 C28 -161.9(3)
N4 C27 C28 C29 1.4(6)
C26 C27 C28 C29 -172.8(4)
C27 C28 C29 C30 -1.1(6)
C28 C29 C30 C31 -1.3(6)
C27 N4 C31 C30 -3.3(5)
Rh2 N4 C31 C30 174.7(3)
C27 N4 C31 C32 177.8(3)
Rh2 N4 C31 C32 -4.1(4)
C29 C30 C31 N4 3.5(6)
C29 C30 C31 C32 -177.7(4)
N4 C31 C32 P2 22.0(4)
C30 C31 C32 P2 -156.8(3)
C37 P2 C32 C31 90.8(3)
C41 P2 C32 C31 -154.4(3)
Rh2 P2 C32 C31 -27.2(3)
C35 N5 C33 C34 -169.8(3)
C26 N5 C33 C34 74.8(4)
Rh2 N5 C33 C34 -41.4(4)
C33 N5 C35 C36 -178.3(3)
C26 N5 C35 C36 -64.6(4)
Rh2 N5 C35 C36 50.8(4)
C32 P2 C37 C40 68.2(3)
C41 P2 C37 C40 -40.0(3)
Rh2 P2 C37 C40 177.0(2)
C32 P2 C37 C39 -51.5(3)
C41 P2 C37 C39 -159.7(2)
Rh2 P2 C37 C39 57.4(3)
C32 P2 C37 C38 -166.8(2)
C41 P2 C37 C38 85.0(3)
Rh2 P2 C37 C38 -58.0(3)
C32 P2 C41 C44 -162.9(3)
C37 P2 C41 C44 -52.8(3)
Rh2 P2 C41 C44 86.0(3)
C32 P2 C41 C43 79.1(3)
C37 P2 C41 C43 -170.8(3)
Rh2 P2 C41 C43 -32.0(3)
C32 P2 C41 C42 -40.0(3)
C37 P2 C41 C42 70.2(3)
Rh2 P2 C41 C42 -151.0(3)
N5 Rh2 N6 C45 -21.3(3)
P2 Rh2 N6 C45 161.1(3)
Rh2 N6 C45 C50 109.5(4)
Rh2 N6 C45 C46 -70.3(4)
C50 C45 C46 C47 -2.7(6)
N6 C45 C46 C47 177.1(3)
C45 C46 C47 C48 0.0(6)
C46 C47 C48 C49 1.9(6)
C47 C48 C49 C50 -1.2(6)
C48 C49 C50 C45 -1.5(6)
C46 C45 C50 C49 3.5(6)
N6 C45 C50 C49 -176.4(3)
